data_1577267
loop_
_publ_author_name
'Uroz, Andrea'
'Blanco, Laura'
'D\'iaz-Tendero, Sergio'
'Feberero, Claudia'
'Collado, Alba'
'Cabrera, Silvia'
'Aleman, Jose'

_publ_section_title
;
 Substrate&#x2011;Driven Iridium Photocatalysts Enable Diastereoselective
 Dearomative Polyoxygenation of Hydroxyquinolines
;
_journal_name_full 'Chemical Science'
_journal_paper_doi 10.1039/D6SC01835A
_journal_year 2026
_chemical_formula_sum 'C19 H21 Cl Ir N O4'
_chemical_formula_weight 555.02
_chemical_name_common AU-234
_space_group_crystal_system orthorhombic
_space_group_IT_number 61
_space_group_name_Hall '-P 2ac 2ab'
_space_group_name_H-M_alt 'P b c a'
_atom_sites_solution_hydrogens geom
_atom_sites_solution_primary other
_audit_update_record
;
2025-06-23 deposited with the CCDC.	2026-05-15 downloaded from the CCDC.
;
_cell_angle_alpha 90
_cell_angle_beta 90
_cell_angle_gamma 90
_cell_formula_units_Z 8
_cell_length_a 14.8506(5)
_cell_length_b 15.3649(7)
_cell_length_c 17.0306(6)
_cell_measurement_reflns_used 4552
_cell_measurement_temperature 296.(2)
_cell_measurement_theta_max 23.9522
_cell_measurement_theta_min 3.0470
_cell_volume 3886.0(3)
_computing_cell_refinement 'SAINT V8.40B (Bruker AXS LLC, 2019)'
_computing_data_collection 'Bruker Instrument Service v2010.9.0.0'
_computing_data_reduction 'SAINT V8.40B (Bruker AXS LLC, 2019)'
_computing_molecular_graphics 'shelXle (C.B. Huebschle, rev 1380)'
_computing_structure_refinement 'SHELXL-2019/1 (Sheldrick, 2019)'
_computing_structure_solution 'XT, VERSION 2018/2'
_diffrn_ambient_temperature 296.(2)
_diffrn_detector_area_resol_mean 8.3333
_diffrn_measured_fraction_theta_full 0.997
_diffrn_measured_fraction_theta_max 0.997
_diffrn_measurement_device 'four-circle diffractometer'
_diffrn_measurement_device_type 'Bruker Kappa Apex II'
_diffrn_radiation_monochromator graphite
_diffrn_radiation_probe x-ray
_diffrn_radiation_type 'Mo K\a'
_diffrn_radiation_wavelength 0.71073
_diffrn_reflns_av_R_equivalents 0.0411
_diffrn_reflns_av_unetI/netI 0.0358
_diffrn_reflns_limit_h_max 17
_diffrn_reflns_limit_h_min -17
_diffrn_reflns_limit_k_max 16
_diffrn_reflns_limit_k_min -18
_diffrn_reflns_limit_l_max 20
_diffrn_reflns_limit_l_min -12
_diffrn_reflns_number 18206
_diffrn_reflns_theta_full 25.24
_diffrn_reflns_theta_max 25.35
_diffrn_reflns_theta_min 3.57
_diffrn_source 'sealed x-ray tube'
_diffrn_source_current 30.0
_diffrn_source_power 1.50
_diffrn_source_voltage 50
_exptl_absorpt_coefficient_mu 7.032
_exptl_absorpt_correction_T_max 0.71
_exptl_absorpt_correction_T_min 0.55
_exptl_absorpt_correction_type multi-scan
_exptl_absorpt_process_details
;
Krause, L., Herbst-Irmer, R., Sheldrick, G. M., Stalke, D. (2015).
"Comparison of silver and molybdenum microfocus X-ray sources for
single-crystal structure determination"
J. Appl. Cryst. 48, 3-10.
doi:10.1107/S1600576714022985
;
_exptl_crystal_colour 'clear intense red'
_exptl_crystal_density_diffrn 1.897
_exptl_crystal_density_method 'not measured'
_exptl_crystal_description prism
_exptl_crystal_F_000 2144
_exptl_crystal_size_max 0.105
_exptl_crystal_size_mid 0.073
_exptl_crystal_size_min 0.053
_refine_diff_density_max 0.957
_refine_diff_density_min -0.432
_refine_ls_extinction_method none
_refine_ls_goodness_of_fit_ref 1.036
_refine_ls_hydrogen_treatment constr
_refine_ls_matrix_type full
_refine_ls_number_parameters 240
_refine_ls_number_reflns 3547
_refine_ls_number_restraints 0
_refine_ls_restrained_S_all 1.036
_refine_ls_R_factor_all 0.0474
_refine_ls_R_factor_gt 0.0252
_refine_ls_shift/su_max 0.002
_refine_ls_shift/su_mean 0.000
_refine_ls_structure_factor_coef Fsqd
_refine_ls_weighting_details 'w=1/[\s^2^(Fo^2^)+(0.0273P)^2^+2.1484P] where P=(Fo^2^+2Fc^2^)/3'
_refine_ls_weighting_scheme calc
_refine_ls_wR_factor_gt 0.0556
_refine_ls_wR_factor_ref 0.0629
_reflns_Friedel_coverage 0.000
_reflns_number_gt 2572
_reflns_number_total 3547
_reflns_threshold_expression 'I > 2\s(I)'
_cod_data_source_file d6sc01835a2.cif
_cod_data_source_block 03791
_cod_depositor_comments
;
The following automatic conversions were performed:

data item '_exptl_absorpt_correction_type' value 'Multi-Scan' was
changed to 'multi-scan' in accordance with the
/home/data/users/saulius/crontab/automatic-downloads/rss-feeds/RSC/lib/dictionaries/cif_core.dic
dictionary named 'cif_core.dic' version 2.4.2 last updated on
2011-04-26.

Automatic conversion script
Id: cif_fix_values 8170 2020-07-09 18:12:32Z antanas 
;
_cod_database_code 1577267

loop_
_space_group_symop_operation_xyz
'x, y, z'
'-x+1/2, -y, z+1/2'
'-x, y+1/2, -z+1/2'
'x+1/2, -y+1/2, -z'
'-x, -y, -z'
'x-1/2, y, -z-1/2'
'x, -y-1/2, z-1/2'
'-x-1/2, y-1/2, z'

loop_
_atom_site_type_symbol
_atom_site_label
_atom_site_fract_x
_atom_site_fract_y
_atom_site_fract_z
_atom_site_U_iso_or_equiv
_atom_site_adp_type
_atom_site_calc_flag
_atom_site_refinement_flags_adp
_atom_site_refinement_flags_occupancy
_atom_site_refinement_flags_posn
_atom_site_occupancy
_atom_site_disorder_assembly
_atom_site_disorder_group
C C1 0.4346(4) 0.5758(4) 0.3317(3) 0.0501(15) Uani d . . . 1 . .
C C2 0.5185(3) 0.6187(4) 0.3418(3) 0.0407(13) Uani d . . . 1 . .
C C3 0.5096(4) 0.7059(4) 0.3117(3) 0.0440(14) Uani d . . . 1 . .
C C4 0.4218(4) 0.7171(4) 0.2832(3) 0.0514(15) Uani d . . . 1 . .
C C5 0.3731(4) 0.6380(5) 0.2961(3) 0.0573(17) Uani d . . . 1 . .
C C6 0.4163(4) 0.4826(4) 0.3546(4) 0.077(2) Uani d . . . 1 . .
H H6A 0.433579 0.444776 0.312347 0.116000 Uiso calc U . R 1 . .
H H6B 0.353257 0.475486 0.365262 0.116000 Uiso calc U . R 1 . .
H H6C 0.450406 0.468353 0.400697 0.116000 Uiso calc U . R 1 . .
C C7 0.6032(3) 0.5747(4) 0.3712(4) 0.0598(17) Uani d . . . 1 . .
H H7A 0.625460 0.535749 0.331607 0.090000 Uiso calc U . R 1 . .
H H7B 0.589858 0.542531 0.418048 0.090000 Uiso calc U . R 1 . .
H H7C 0.647985 0.617992 0.382420 0.090000 Uiso calc U . R 1 . .
C C8 0.5830(4) 0.7723(4) 0.3096(4) 0.0654(18) Uani d . . . 1 . .
H H8A 0.616557 0.766291 0.261758 0.098000 Uiso calc U . R 1 . .
H H8B 0.622368 0.763940 0.353645 0.098000 Uiso calc U . R 1 . .
H H8C 0.557094 0.829541 0.312043 0.098000 Uiso calc U . R 1 . .
C C9 0.3827(6) 0.7968(5) 0.2464(4) 0.093(3) Uani d . . . 1 . .
H H9A 0.384132 0.790986 0.190251 0.140000 Uiso calc U . R 1 . .
H H9B 0.417317 0.846782 0.261678 0.140000 Uiso calc U . R 1 . .
H H9C 0.321540 0.803926 0.263449 0.140000 Uiso calc U . R 1 . .
C C10 0.2793(4) 0.6181(6) 0.2701(4) 0.106(3) Uani d . . . 1 . .
H H10A 0.280378 0.596004 0.217437 0.159000 Uiso calc U . R 1 . .
H H10B 0.243714 0.670298 0.271829 0.159000 Uiso calc U . R 1 . .
H H10C 0.253377 0.575350 0.304453 0.159000 Uiso calc U . R 1 . .
C C11 0.3434(3) 0.8308(3) 0.5014(3) 0.0368(12) Uani d . . . 1 . .
C C12 0.3179(3) 0.9255(3) 0.5003(3) 0.0424(13) Uani d . . . 1 . .
H H12 0.255436 0.938688 0.485973 0.051000 Uiso calc U . R 1 . .
C C13 0.3615(4) 0.9869(4) 0.5528(3) 0.0519(15) Uani d . . . 1 . .
H H13 0.326330 1.037257 0.570383 0.062000 Uiso calc U . R 1 . .
C C14 0.4338(4) 0.9554(4) 0.6048(3) 0.0484(15) Uani d . . . 1 . .
C C15 0.4809(3) 0.8748(3) 0.5823(3) 0.0364(12) Uani d . . . 1 . .
C C16 0.5666(3) 0.8559(4) 0.6090(3) 0.0439(14) Uani d . . . 1 . .
H H16 0.594412 0.891294 0.646041 0.053000 Uiso calc U . R 1 . .
C C17 0.6102(4) 0.7838(4) 0.5798(3) 0.0490(16) Uani d . . . 1 . .
H H17 0.667453 0.768954 0.597328 0.059000 Uiso calc U . R 1 . .
C C18 0.5673(3) 0.7342(4) 0.5242(3) 0.0448(14) Uani d . . . 1 . .
H H18 0.597489 0.686561 0.503149 0.054000 Uiso calc U . R 1 . .
C C19 0.4401(3) 0.8204(3) 0.5290(3) 0.0331(12) Uani d . . . 1 . .
Cl Cl1 0.33791(10) 0.60832(10) 0.50785(9) 0.0574(4) Uani d . . . 1 . .
Ir Ir1 0.41584(2) 0.68804(2) 0.40606(2) 0.03398(9) Uani d . . . 1 . .
N N1 0.4832(2) 0.7515(3) 0.4987(2) 0.0346(10) Uani d . . . 1 . .
O O1 0.3313(2) 0.7923(2) 0.43001(19) 0.0381(9) Uani d . . . 1 . .
O O2 0.2853(2) 0.7943(2) 0.5609(2) 0.0462(9) Uani d . . . 1 . .
H H2 0.294923 0.741934 0.564722 0.069000 Uiso calc U . R 1 . .
O O3 0.3840(3) 0.9816(2) 0.4695(2) 0.0562(11) Uani d . . . 1 . .
O O4 0.4540(3) 0.9954(3) 0.6642(2) 0.0681(12) Uani d . . . 1 . .

loop_
_atom_site_aniso_label
_atom_site_aniso_U_11
_atom_site_aniso_U_22
_atom_site_aniso_U_33
_atom_site_aniso_U_12
_atom_site_aniso_U_13
_atom_site_aniso_U_23
C1 0.052(3) 0.049(4) 0.049(3) -0.004(3) 0.015(3) -0.025(3)
C2 0.040(3) 0.043(4) 0.039(3) 0.005(3) 0.006(2) -0.005(3)
C3 0.045(3) 0.045(4) 0.042(3) 0.002(3) 0.009(3) -0.001(3)
C4 0.063(4) 0.062(4) 0.029(3) 0.018(3) 0.000(3) 0.000(3)
C5 0.037(3) 0.094(5) 0.041(3) 0.008(4) -0.004(3) -0.030(4)
C6 0.094(5) 0.052(4) 0.085(5) -0.029(4) 0.030(4) -0.020(4)
C7 0.050(4) 0.065(5) 0.064(4) 0.018(3) 0.006(3) -0.004(4)
C8 0.082(5) 0.051(4) 0.063(4) -0.015(4) 0.023(4) 0.002(3)
C9 0.130(6) 0.099(6) 0.051(4) 0.058(5) -0.008(4) 0.017(4)
C10 0.052(4) 0.187(9) 0.079(5) 0.004(5) -0.015(4) -0.061(6)
C11 0.036(3) 0.039(3) 0.035(3) 0.003(2) 0.005(2) 0.001(3)
C12 0.043(3) 0.039(3) 0.046(3) 0.008(3) 0.003(2) 0.006(3)
C13 0.061(4) 0.039(4) 0.056(4) 0.013(3) 0.005(3) -0.007(3)
C14 0.063(4) 0.042(4) 0.041(3) -0.011(3) 0.011(3) -0.008(3)
C15 0.041(3) 0.037(3) 0.032(3) -0.005(2) 0.006(2) -0.003(3)
C16 0.047(3) 0.049(4) 0.036(3) -0.011(3) -0.006(2) -0.007(3)
C17 0.034(3) 0.068(4) 0.045(3) -0.001(3) -0.009(3) -0.003(3)
C18 0.035(3) 0.056(4) 0.044(3) 0.010(3) 0.001(2) -0.004(3)
C19 0.034(3) 0.034(3) 0.032(3) 0.000(2) 0.008(2) 0.003(3)
Cl1 0.0696(10) 0.0448(9) 0.0577(9) -0.0069(7) 0.0148(7) 0.0063(8)
Ir1 0.03023(12) 0.03916(14) 0.03256(12) 0.00238(9) -0.00132(9) -0.00248(10)
N1 0.029(2) 0.041(3) 0.034(2) 0.001(2) -0.0003(18) 0.003(2)
O1 0.0317(18) 0.048(2) 0.0347(19) 0.0116(16) -0.0042(15) -0.0002(17)
O2 0.0350(19) 0.051(3) 0.052(2) -0.0034(17) 0.0125(17) 0.005(2)
O3 0.069(3) 0.046(3) 0.054(2) -0.001(2) 0.008(2) 0.014(2)
O4 0.096(3) 0.056(3) 0.052(3) -0.003(2) 0.007(2) -0.013(2)

loop_
_atom_type_symbol
_atom_type_description
_atom_type_scat_dispersion_real
_atom_type_scat_dispersion_imag
_atom_type_scat_source
C C 0.0033 0.0016 'International Tables Vol C Tables 4.2.6.8 and 6.1.1.4'
H H 0.0000 0.0000 'International Tables Vol C Tables 4.2.6.8 and 6.1.1.4'
Cl Cl 0.1484 0.1585 'International Tables Vol C Tables 4.2.6.8 and 6.1.1.4'
Ir Ir -1.4442 7.9887 'International Tables Vol C Tables 4.2.6.8 and 6.1.1.4'
N N 0.0061 0.0033 'International Tables Vol C Tables 4.2.6.8 and 6.1.1.4'
O O 0.0106 0.0060 'International Tables Vol C Tables 4.2.6.8 and 6.1.1.4'

loop_
_geom_angle_atom_site_label_1
_geom_angle_atom_site_label_2
_geom_angle_atom_site_label_3
_geom_angle_site_symmetry_1
_geom_angle_site_symmetry_3
_geom_angle
_geom_angle_publ_flag
C2 C1 C5 . . 107.3(5) ?
C2 C1 C6 . . 124.5(6) ?
C5 C1 C6 . . 128.2(5) ?
C2 C1 Ir1 . . 70.8(3) ?
C5 C1 Ir1 . . 68.8(3) ?
C6 C1 Ir1 . . 125.7(4) ?
C1 C2 C3 . . 107.9(5) ?
C1 C2 C7 . . 124.3(5) ?
C3 C2 C7 . . 127.5(5) ?
C1 C2 Ir1 . . 70.8(3) ?
C3 C2 Ir1 . . 69.9(3) ?
C7 C2 Ir1 . . 129.8(4) ?
C4 C3 C2 . . 108.8(5) ?
C4 C3 C8 . . 125.8(6) ?
C2 C3 C8 . . 125.3(5) ?
C4 C3 Ir1 . . 70.8(3) ?
C2 C3 Ir1 . . 71.0(3) ?
C8 C3 Ir1 . . 125.4(4) ?
C3 C4 C5 . . 108.2(5) ?
C3 C4 C9 . . 127.5(6) ?
C5 C4 C9 . . 124.4(6) ?
C3 C4 Ir1 . . 71.0(3) ?
C5 C4 Ir1 . . 69.6(3) ?
C9 C4 Ir1 . . 124.5(4) ?
C4 C5 C1 . . 107.8(5) ?
C4 C5 C10 . . 126.8(7) ?
C1 C5 C10 . . 125.1(7) ?
C4 C5 Ir1 . . 71.1(3) ?
C1 C5 Ir1 . . 71.5(3) ?
C10 C5 Ir1 . . 127.9(4) ?
O1 C11 O2 . . 112.2(4) ?
O1 C11 C12 . . 112.1(4) ?
O2 C11 C12 . . 103.5(4) ?
O1 C11 C19 . . 110.7(4) ?
O2 C11 C19 . . 107.9(4) ?
C12 C11 C19 . . 110.1(4) ?
O3 C12 C13 . . 61.4(3) ?
O3 C12 C11 . . 114.9(4) ?
C13 C12 C11 . . 120.5(5) ?
C12 C13 O3 . . 57.8(3) ?
C12 C13 C14 . . 118.8(5) ?
O3 C13 C14 . . 113.5(5) ?
O4 C14 C15 . . 121.4(6) ?
O4 C14 C13 . . 120.8(6) ?
C15 C14 C13 . . 117.8(5) ?
C19 C15 C16 . . 119.7(5) ?
C19 C15 C14 . . 118.2(5) ?
C16 C15 C14 . . 122.0(5) ?
C17 C16 C15 . . 118.9(5) ?
C18 C17 C16 . . 118.6(5) ?
N1 C18 C17 . . 122.8(5) ?
N1 C19 C15 . . 121.5(4) ?
N1 C19 C11 . . 114.6(4) ?
C15 C19 C11 . . 123.9(4) ?
O1 Ir1 N1 . . 77.46(14) ?
O1 Ir1 C5 . . 105.79(19) ?
N1 Ir1 C5 . . 166.1(2) ?
O1 Ir1 C4 . . 93.19(18) ?
N1 Ir1 C4 . . 128.0(2) ?
C5 Ir1 C4 . . 39.2(2) ?
O1 Ir1 C3 . . 116.21(17) ?
N1 Ir1 C3 . . 101.15(18) ?
C5 Ir1 C3 . . 65.1(2) ?
C4 Ir1 C3 . . 38.24(19) ?
O1 Ir1 C1 . . 144.13(18) ?
N1 Ir1 C1 . . 138.41(19) ?
C5 Ir1 C1 . . 39.7(2) ?
C4 Ir1 C1 . . 65.7(2) ?
C3 Ir1 C1 . . 65.1(2) ?
O1 Ir1 C2 . . 155.24(17) ?
N1 Ir1 C2 . . 105.83(17) ?
C5 Ir1 C2 . . 65.5(2) ?
C4 Ir1 C2 . . 65.1(2) ?
C3 Ir1 C2 . . 39.13(19) ?
C1 Ir1 C2 . . 38.41(18) ?
O1 Ir1 Cl1 . . 87.74(10) ?
N1 Ir1 Cl1 . . 85.68(11) ?
C5 Ir1 Cl1 . . 107.83(19) ?
C4 Ir1 Cl1 . . 145.70(18) ?
C3 Ir1 Cl1 . . 155.93(15) ?
C1 Ir1 Cl1 . . 94.46(16) ?
C2 Ir1 Cl1 . . 116.83(15) ?
C19 N1 C18 . . 118.3(4) ?
C19 N1 Ir1 . . 115.2(3) ?
C18 N1 Ir1 . . 126.1(4) ?
C11 O1 Ir1 . . 115.5(3) ?
C12 O3 C13 . . 60.8(3) ?

loop_
_geom_bond_atom_site_label_1
_geom_bond_atom_site_label_2
_geom_bond_site_symmetry_2
_geom_bond_distance
_geom_bond_publ_flag
C1 C2 . 1.420(7) ?
C1 C5 . 1.455(8) ?
C1 C6 . 1.508(8) ?
C1 Ir1 . 2.158(5) ?
C2 C3 . 1.440(7) ?
C2 C7 . 1.512(7) ?
C2 Ir1 . 2.158(5) ?
C3 C4 . 1.403(7) ?
C3 C8 . 1.494(7) ?
C3 Ir1 . 2.144(5) ?
C4 C5 . 1.431(9) ?
C4 C9 . 1.493(8) ?
C4 Ir1 . 2.141(5) ?
C5 C10 . 1.493(8) ?
C5 Ir1 . 2.121(5) ?
C11 O1 . 1.365(6) ?
C11 O2 . 1.444(6) ?
C11 C12 . 1.504(6) ?
C11 C19 . 1.518(7) ?
C12 O3 . 1.408(6) ?
C12 C13 . 1.452(7) ?
C13 O3 . 1.460(6) ?
C13 C14 . 1.474(8) ?
C14 O4 . 1.222(6) ?
C14 C15 . 1.473(8) ?
C15 C19 . 1.375(7) ?
C15 C16 . 1.383(7) ?
C16 C17 . 1.376(8) ?
C17 C18 . 1.372(7) ?
C18 N1 . 1.348(6) ?
C19 N1 . 1.341(6) ?
Cl1 Ir1 . 2.4175(14) ?
Ir1 O1 . 2.075(3) ?
Ir1 N1 . 2.108(4) ?

loop_
_geom_hbond_atom_site_label_D
_geom_hbond_atom_site_label_H
_geom_hbond_atom_site_label_A
_geom_hbond_site_symmetry_A
_geom_hbond_distance_DH
_geom_hbond_distance_HA
_geom_hbond_distance_DA
_geom_hbond_angle_DHA
_geom_hbond_publ_flag
O2 H2 Cl1 . 0.82 2.36 3.097(4) 150.3 ?
C12 H12 Cl1 8_665 0.98 2.98 3.641(5) 126.2 ?
C13 H13 Cl1 8_665 0.98 2.88 3.582(6) 129.6 ?
C17 H17 O1 4_566 0.93 2.65 3.490(6) 150.5 ?

loop_
_geom_torsion_atom_site_label_1
_geom_torsion_atom_site_label_2
_geom_torsion_atom_site_label_3
_geom_torsion_atom_site_label_4
_geom_torsion_site_symmetry_1
_geom_torsion_site_symmetry_2
_geom_torsion_site_symmetry_3
_geom_torsion_site_symmetry_4
_geom_torsion
_geom_torsion_publ_flag
C5 C1 C2 C3 . . . . -0.9(6) ?
C6 C1 C2 C3 . . . . 179.0(5) ?
Ir1 C1 C2 C3 . . . . -60.3(3) ?
C5 C1 C2 C7 . . . . -175.0(5) ?
C6 C1 C2 C7 . . . . 5.0(8) ?
Ir1 C1 C2 C7 . . . . 125.7(5) ?
C5 C1 C2 Ir1 . . . . 59.4(3) ?
C6 C1 C2 Ir1 . . . . -120.7(5) ?
C1 C2 C3 C4 . . . . -0.1(6) ?
C7 C2 C3 C4 . . . . 173.7(5) ?
Ir1 C2 C3 C4 . . . . -61.0(4) ?
C1 C2 C3 C8 . . . . -178.7(5) ?
C7 C2 C3 C8 . . . . -4.9(8) ?
Ir1 C2 C3 C8 . . . . 120.5(5) ?
C1 C2 C3 Ir1 . . . . 60.9(3) ?
C7 C2 C3 Ir1 . . . . -125.4(5) ?
C2 C3 C4 C5 . . . . 1.1(6) ?
C8 C3 C4 C5 . . . . 179.7(5) ?
Ir1 C3 C4 C5 . . . . -60.0(4) ?
C2 C3 C4 C9 . . . . -179.6(5) ?
C8 C3 C4 C9 . . . . -1.0(9) ?
Ir1 C3 C4 C9 . . . . 119.4(6) ?
C2 C3 C4 Ir1 . . . . 61.1(4) ?
C8 C3 C4 Ir1 . . . . -120.3(5) ?
C3 C4 C5 C1 . . . . -1.7(6) ?
C9 C4 C5 C1 . . . . 179.0(5) ?
Ir1 C4 C5 C1 . . . . -62.5(4) ?
C3 C4 C5 C10 . . . . -175.4(5) ?
C9 C4 C5 C10 . . . . 5.2(9) ?
Ir1 C4 C5 C10 . . . . 123.8(6) ?
C3 C4 C5 Ir1 . . . . 60.8(4) ?
C9 C4 C5 Ir1 . . . . -118.5(6) ?
C2 C1 C5 C4 . . . . 1.6(6) ?
C6 C1 C5 C4 . . . . -178.3(5) ?
Ir1 C1 C5 C4 . . . . 62.3(4) ?
C2 C1 C5 C10 . . . . 175.5(5) ?
C6 C1 C5 C10 . . . . -4.5(9) ?
Ir1 C1 C5 C10 . . . . -123.9(6) ?
C2 C1 C5 Ir1 . . . . -60.7(4) ?
C6 C1 C5 Ir1 . . . . 119.4(6) ?
O1 C11 C12 O3 . . . . -80.9(5) ?
O2 C11 C12 O3 . . . . 158.0(4) ?
C19 C11 C12 O3 . . . . 42.8(6) ?
O1 C11 C12 C13 . . . . -151.1(5) ?
O2 C11 C12 C13 . . . . 87.8(6) ?
C19 C11 C12 C13 . . . . -27.3(7) ?
C11 C12 C13 O3 . . . . 103.5(5) ?
O3 C12 C13 C14 . . . . -101.0(5) ?
C11 C12 C13 C14 . . . . 2.5(8) ?
C12 C13 C14 O4 . . . . -158.5(5) ?
O3 C13 C14 O4 . . . . 136.6(5) ?
C12 C13 C14 C15 . . . . 22.0(8) ?
O3 C13 C14 C15 . . . . -42.9(7) ?
O4 C14 C15 C19 . . . . 162.0(5) ?
C13 C14 C15 C19 . . . . -18.5(7) ?
O4 C14 C15 C16 . . . . -22.6(8) ?
C13 C14 C15 C16 . . . . 156.9(5) ?
C19 C15 C16 C17 . . . . 1.6(8) ?
C14 C15 C16 C17 . . . . -173.8(5) ?
C15 C16 C17 C18 . . . . 1.1(8) ?
C16 C17 C18 N1 . . . . -2.1(9) ?
C16 C15 C19 N1 . . . . -3.6(7) ?
C14 C15 C19 N1 . . . . 172.0(4) ?
C16 C15 C19 C11 . . . . 174.5(5) ?
C14 C15 C19 C11 . . . . -10.0(7) ?
O1 C11 C19 N1 . . . . -25.1(6) ?
O2 C11 C19 N1 . . . . 98.0(5) ?
C12 C11 C19 N1 . . . . -149.7(4) ?
O1 C11 C19 C15 . . . . 156.7(5) ?
O2 C11 C19 C15 . . . . -80.2(6) ?
C12 C11 C19 C15 . . . . 32.2(7) ?
C15 C19 N1 C18 . . . . 2.6(7) ?
C11 C19 N1 C18 . . . . -175.6(4) ?
C15 C19 N1 Ir1 . . . . -171.3(4) ?
C11 C19 N1 Ir1 . . . . 10.5(5) ?
C17 C18 N1 C19 . . . . 0.3(8) ?
C17 C18 N1 Ir1 . . . . 173.4(4) ?
O2 C11 O1 Ir1 . . . . -92.5(4) ?
C12 C11 O1 Ir1 . . . . 151.5(3) ?
C19 C11 O1 Ir1 . . . . 28.1(5) ?
C11 C12 O3 C13 . . . . -112.7(5) ?
C14 C13 O3 C12 . . . . 110.3(5) ?
